data_7064424
loop_
_publ_author_name
'Zhang, Mengqi'
'Yan, Pengze'
'LI, Dan'
'Miao, Jin-Ling'
'Liu, Guang-Ning'
'Jiang, Xuchuan'
'Nie, Yong'

_publ_section_title
;
 Synthesis, Photoluminescence and Stimuli-Responsive Properties of
 Multifluorinated Tetraphenylethylene-based Dialdehydes
;
_journal_name_full 'New Journal of Chemistry'
_journal_paper_doi 10.1039/D6NJ01486K
_journal_year 2026
_chemical_formula_moiety 'C28 H18 F2 O2'
_chemical_formula_sum 'C28 H18 F2 O2'
_chemical_formula_weight 424.42
_space_group_crystal_system orthorhombic
_space_group_IT_number 33
_space_group_name_Hall 'P 2c -2n'
_space_group_name_H-M_alt 'P n a 21'
_atom_sites_solution_hydrogens geom
_atom_sites_solution_primary dual
_audit_creation_date 2024-05-21
_audit_creation_method
;
Olex2 1.2
(compiled 2018.05.29 svn.r3508 for OlexSys, GUI svn.r5506)
;
_audit_update_record
;
2024-07-09 deposited with the CCDC.	2026-05-21 downloaded from the CCDC.
;
_cell_angle_alpha 90
_cell_angle_beta 90
_cell_angle_gamma 90
_cell_formula_units_Z 8
_cell_length_a 14.3102(12)
_cell_length_b 9.3070(10)
_cell_length_c 32.754(3)
_cell_measurement_reflns_used 2786
_cell_measurement_temperature 293(2)
_cell_measurement_theta_max 20.149
_cell_measurement_theta_min 2.292
_cell_volume 4362.3(7)
_computing_cell_refinement 'SAINT V8.40B (?, 2016)'
_computing_data_reduction 'SAINT V8.40B (?, 2016)'
_computing_molecular_graphics 'Olex2 (Dolomanov et al., 2009)'
_computing_publication_material 'Olex2 (Dolomanov et al., 2009)'
_computing_structure_refinement 'XL (Sheldrick, 2008)'
_computing_structure_solution 'ShelXT (Sheldrick, 2015)'
_diffrn_ambient_temperature 293(2)
_diffrn_measured_fraction_theta_full 0.999
_diffrn_measured_fraction_theta_max 0.999
_diffrn_measurement_device_type 'CCD area detector'
_diffrn_measurement_method 'phi and omega scans'
_diffrn_radiation_type MoK\a
_diffrn_radiation_wavelength 0.71076
_diffrn_reflns_av_R_equivalents 0.0912
_diffrn_reflns_av_unetI/netI 0.0906
_diffrn_reflns_Laue_measured_fraction_full 0.999
_diffrn_reflns_Laue_measured_fraction_max 0.999
_diffrn_reflns_limit_h_max 17
_diffrn_reflns_limit_h_min -14
_diffrn_reflns_limit_k_max 11
_diffrn_reflns_limit_k_min -11
_diffrn_reflns_limit_l_max 38
_diffrn_reflns_limit_l_min -38
_diffrn_reflns_number 36114
_diffrn_reflns_point_group_measured_fraction_full 0.999
_diffrn_reflns_point_group_measured_fraction_max 0.999
_diffrn_reflns_theta_full 25.044
_diffrn_reflns_theta_max 25.044
_diffrn_reflns_theta_min 2.275
_exptl_absorpt_coefficient_mu 0.092
_exptl_absorpt_correction_T_max 0.7452
_exptl_absorpt_correction_T_min 0.6638
_exptl_absorpt_correction_type multi-scan
_exptl_absorpt_process_details
;
SADABS-2016/2 (Bruker,2016/2) was used for absorption correction.
wR2(int) was 0.0775 before and 0.0688 after correction.
The Ratio of minimum to maximum transmission is 0.8908.
The \l/2 correction factor is Not present.
;
_exptl_crystal_colour 'clear light colourless'
_exptl_crystal_colour_lustre clear
_exptl_crystal_colour_modifier light
_exptl_crystal_colour_primary colourless
_exptl_crystal_density_diffrn 1.292
_exptl_crystal_description plate
_exptl_crystal_F_000 1760
_exptl_crystal_size_max 0.2
_exptl_crystal_size_mid 0.2
_exptl_crystal_size_min 0.2
_refine_diff_density_max 0.146
_refine_diff_density_min -0.163
_refine_diff_density_rms 0.037
_refine_ls_abs_structure_details
;
 Refined as an inversion twin.
;
_refine_ls_abs_structure_Flack 1.3(18)
_refine_ls_extinction_coef 0.0061(7)
_refine_ls_extinction_expression Fc^*^=kFc[1+0.001xFc^2^\l^3^/sin(2\q)]^-1/4^
_refine_ls_extinction_method 'SHELXL-2014/7 (Sheldrick 2014'
_refine_ls_goodness_of_fit_ref 1.008
_refine_ls_hydrogen_treatment constr
_refine_ls_matrix_type full
_refine_ls_number_parameters 579
_refine_ls_number_reflns 7551
_refine_ls_number_restraints 1
_refine_ls_restrained_S_all 1.008
_refine_ls_R_factor_all 0.1514
_refine_ls_R_factor_gt 0.0551
_refine_ls_shift/su_max 0.000
_refine_ls_shift/su_mean 0.000
_refine_ls_structure_factor_coef Fsqd
_refine_ls_weighting_details 'w=1/[\s^2^(Fo^2^)+(0.0488P)^2^+0.4510P] where P=(Fo^2^+2Fc^2^)/3'
_refine_ls_weighting_scheme calc
_refine_ls_wR_factor_gt 0.0989
_refine_ls_wR_factor_ref 0.1315
_reflns_Friedel_coverage 0.962
_reflns_Friedel_fraction_full 0.999
_reflns_Friedel_fraction_max 0.999
_reflns_number_gt 3875
_reflns_number_total 7551
_reflns_threshold_expression 'I > 2\s(I)'
_cod_data_source_file d6nj01486k2.cif
_cod_data_source_block 0512_4190_1_0m
_cod_database_code 7064424
_shelx_shelxl_version_number 2014/7
_shelx_space_group_comment
;
The symmetry employed for this shelxl refinement is uniquely defined
by the following loop, which should always be used as a source of
symmetry information in preference to the above space-group names.
They are only intended as comments.
;
_olex2_refinement_description
;
1. Twinned data refinement
 Scales: -0.3(18)
 1.3(18)
2. Fixed Uiso
 At 1.2 times of:
  All C(H) groups
3.a Aromatic/amide H refined with riding coordinates:
 C1(H1), C4(H4), C5(H5), C7(H7), C11(H11), C12(H12), C13(H13), C14(H14),
 C15(H15), C17(H17), C18(H18), C19(H19), C20(H20), C21(H21), C23(H23), C24(H24),
  C27(H27), C28(H28), C30(H30), C31(H31), C33(H33), C35(H35), C39(H39),
 C40(H40), C41(H41), C42(H42), C43(H43), C45(H45), C46(H46), C47(H47), C48(H48),
  C49(H49), C51(H51), C52(H52), C55(H55), C56(H56)
;
_olex2_submission_special_instructions 'No special instructions were received'

loop_
_space_group_symop_operation_xyz
'x, y, z'
'-x, -y, z+1/2'
'-x+1/2, y+1/2, z+1/2'
'x+1/2, -y+1/2, z'

loop_
_atom_site_label
_atom_site_type_symbol
_atom_site_fract_x
_atom_site_fract_y
_atom_site_fract_z
_atom_site_U_iso_or_equiv
_atom_site_adp_type
_atom_site_occupancy
_atom_site_site_symmetry_order
_atom_site_calc_flag
_atom_site_refinement_flags_posn
_atom_site_refinement_flags_adp
_atom_site_refinement_flags_occupancy
_atom_site_disorder_assembly
_atom_site_disorder_group
F1 F -0.1867(3) -0.7374(5) -0.3329(2) 0.095(2) Uani 1 1 d . . . . .
F2 F -0.6192(4) 0.0031(5) -0.27205(15) 0.1046(17) Uani 1 1 d . . . . .
O1 O -0.3585(5) 0.0074(7) -0.3156(2) 0.116(2) Uani 1 1 d . . . . .
O4 O -0.3750(4) -0.6903(7) -0.24439(18) 0.0843(17) Uani 1 1 d . . . . .
C1 C -0.3166(6) -0.6936(10) -0.2707(3) 0.068(2) Uani 1 1 d . . . . .
H1 H -0.2582 -0.7304 -0.2640 0.081 Uiso 1 1 calc R . . . .
C2 C -0.3311(5) -0.6434(7) -0.3126(2) 0.0520(18) Uani 1 1 d . . . . .
C3 C -0.2659(5) -0.6659(8) -0.3426(3) 0.063(2) Uani 1 1 d . . . . .
C4 C -0.2782(5) -0.6232(9) -0.3819(3) 0.067(2) Uani 1 1 d . . . . .
H4 H -0.2326 -0.6404 -0.4015 0.080 Uiso 1 1 calc R . . . .
C5 C -0.3604(5) -0.5533(8) -0.3918(2) 0.0587(19) Uani 1 1 d . . . . .
H5 H -0.3700 -0.5232 -0.4185 0.070 Uiso 1 1 calc R . . . .
C6 C -0.4293(4) -0.5270(7) -0.3626(2) 0.0444(17) Uani 1 1 d . . . . .
C7 C -0.4128(5) -0.5714(7) -0.3230(2) 0.0471(18) Uani 1 1 d . . . . .
H7 H -0.4572 -0.5527 -0.3030 0.056 Uiso 1 1 calc R . . . .
C8 C -0.5183(4) -0.4542(7) -0.3742(2) 0.0471(18) Uani 1 1 d . . . . .
C9 C -0.5720(4) -0.4985(7) -0.4057(2) 0.0465(17) Uani 1 1 d . . . . .
C10 C -0.5566(4) -0.6361(9) -0.4277(3) 0.048(2) Uani 1 1 d . . . . .
C11 C -0.5390(5) -0.7637(9) -0.4075(4) 0.059(3) Uani 1 1 d . . . . .
H11 H -0.5337 -0.7631 -0.3792 0.071 Uiso 1 1 calc R . . . .
C12 C -0.5292(5) -0.8910(10) -0.4281(3) 0.065(2) Uani 1 1 d . . . . .
H12 H -0.5184 -0.9753 -0.4136 0.078 Uiso 1 1 calc R . . . .
C13 C -0.5350(5) -0.8953(11) -0.4699(3) 0.073(3) Uani 1 1 d . . . . .
H13 H -0.5258 -0.9811 -0.4839 0.088 Uiso 1 1 calc R . . . .
C14 C -0.5545(6) -0.7721(13) -0.4905(4) 0.076(3) Uani 1 1 d . . . . .
H14 H -0.5608 -0.7749 -0.5188 0.091 Uiso 1 1 calc R . . . .
C15 C -0.5650(5) -0.6431(11) -0.4703(3) 0.066(3) Uani 1 1 d . . . . .
H15 H -0.5779 -0.5600 -0.4851 0.079 Uiso 1 1 calc R . . . .
C16 C -0.6510(4) -0.4098(7) -0.4212(2) 0.0469(17) Uani 1 1 d . . . . .
C17 C -0.7399(5) -0.4632(8) -0.4224(3) 0.071(2) Uani 1 1 d . . . . .
H17 H -0.7518 -0.5552 -0.4126 0.085 Uiso 1 1 calc R . . . .
C18 C -0.8125(5) -0.3820(10) -0.4380(3) 0.080(3) Uani 1 1 d . . . . .
H18 H -0.8726 -0.4201 -0.4386 0.096 Uiso 1 1 calc R . . . .
C19 C -0.7973(7) -0.2486(8) -0.4524(4) 0.072(3) Uani 1 1 d . . . . .
H19 H -0.8465 -0.1950 -0.4630 0.087 Uiso 1 1 calc R . . . .
C20 C -0.7091(7) -0.1922(11) -0.4515(3) 0.078(3) Uani 1 1 d . . . . .
H20 H -0.6979 -0.1000 -0.4613 0.094 Uiso 1 1 calc R . . . .
C21 C -0.6370(6) -0.2738(9) -0.4358(3) 0.061(3) Uani 1 1 d . . . . .
H21 H -0.5771 -0.2351 -0.4352 0.073 Uiso 1 1 calc R . . . .
C22 C -0.5454(5) -0.3302(7) -0.3478(2) 0.0460(18) Uani 1 1 d . . . . .
C23 C -0.6345(5) -0.3218(9) -0.3306(2) 0.062(2) Uani 1 1 d . . . . .
H23 H -0.6777 -0.3944 -0.3356 0.074 Uiso 1 1 calc R . . . .
C24 C -0.6594(6) -0.2073(12) -0.3062(3) 0.074(3) Uani 1 1 d . . . . .
H24 H -0.7196 -0.1999 -0.2958 0.089 Uiso 1 1 calc R . . . .
C25 C -0.5945(7) -0.1057(9) -0.2978(2) 0.070(2) Uani 1 1 d . . . . .
C26 C -0.5060(5) -0.1074(7) -0.3138(2) 0.0574(19) Uani 1 1 d . . . . .
C27 C -0.4815(6) -0.2232(9) -0.3386(3) 0.055(2) Uani 1 1 d . . . . .
H27 H -0.4212 -0.2288 -0.3490 0.066 Uiso 1 1 calc R . . . .
C28 C -0.4372(8) 0.0050(10) -0.3037(3) 0.092(3) Uani 1 1 d . . . . .
H28 H -0.4567 0.0797 -0.2869 0.111 Uiso 1 1 calc R . . . .
F3 F -0.0502(3) -0.2363(6) -0.1681(2) 0.092(2) Uani 1 1 d . . . . .
F4 F 0.3820(4) 0.5059(6) -0.22850(15) 0.1110(18) Uani 1 1 d . . . . .
O2 O 0.1213(5) 0.5127(7) -0.1850(3) 0.119(3) Uani 1 1 d . . . . .
O3 O 0.1392(4) -0.1849(7) -0.25646(17) 0.0804(16) Uani 1 1 d . . . . .
C29 C 0.0299(5) -0.1626(8) -0.1580(3) 0.061(2) Uani 1 1 d . . . . .
C30 C 0.0403(5) -0.1199(8) -0.1183(3) 0.066(2) Uani 1 1 d . . . . .
H30 H -0.0057 -0.1369 -0.0989 0.080 Uiso 1 1 calc R . . . .
C31 C 0.1225(5) -0.0502(8) -0.1085(2) 0.0573(19) Uani 1 1 d . . . . .
H31 H 0.1318 -0.0199 -0.0818 0.069 Uiso 1 1 calc R . . . .
C32 C 0.1922(4) -0.0237(7) -0.1374(2) 0.0458(17) Uani 1 1 d . . . . .
C33 C 0.1745(5) -0.0667(8) -0.1770(2) 0.0501(19) Uani 1 1 d . . . . .
H33 H 0.2184 -0.0457 -0.1971 0.060 Uiso 1 1 calc R . . . .
C34 C 0.0940(5) -0.1395(7) -0.1881(2) 0.0486(17) Uani 1 1 d . . . . .
C35 C 0.0805(6) -0.1919(10) -0.2300(3) 0.065(2) Uani 1 1 d . . . . .
H35 H 0.0232 -0.2329 -0.2366 0.078 Uiso 1 1 calc R . . . .
C36 C 0.2804(4) 0.0509(7) -0.1258(2) 0.0455(16) Uani 1 1 d . . . . .
C37 C 0.3325(4) 0.0077(7) -0.0941(2) 0.0476(17) Uani 1 1 d . . . . .
C38 C 0.3162(4) -0.1304(9) -0.0719(3) 0.051(2) Uani 1 1 d . . . . .
C39 C 0.3041(5) -0.2577(7) -0.0931(4) 0.054(3) Uani 1 1 d . . . . .
H39 H 0.3025 -0.2567 -0.1214 0.065 Uiso 1 1 calc R . . . .
C40 C 0.2944(6) -0.3866(11) -0.0724(4) 0.076(3) Uani 1 1 d . . . . .
H40 H 0.2876 -0.4721 -0.0868 0.092 Uiso 1 1 calc R . . . .
C41 C 0.2948(6) -0.3874(13) -0.0309(4) 0.086(3) Uani 1 1 d . . . . .
H41 H 0.2881 -0.4741 -0.0171 0.104 Uiso 1 1 calc R . . . .
C42 C 0.3049(7) -0.2634(13) -0.0091(4) 0.086(4) Uani 1 1 d . . . . .
H42 H 0.3037 -0.2650 0.0192 0.103 Uiso 1 1 calc R . . . .
C43 C 0.3173(5) -0.1338(11) -0.0301(3) 0.068(3) Uani 1 1 d . . . . .
H43 H 0.3262 -0.0492 -0.0155 0.082 Uiso 1 1 calc R . . . .
C44 C 0.4128(4) 0.0938(7) -0.0785(2) 0.0476(17) Uani 1 1 d . . . . .
C45 C 0.5032(5) 0.0406(8) -0.0790(3) 0.066(2) Uani 1 1 d . . . . .
H45 H 0.5148 -0.0496 -0.0901 0.079 Uiso 1 1 calc R . . . .
C46 C 0.5761(5) 0.1195(10) -0.0633(3) 0.082(3) Uani 1 1 d . . . . .
H46 H 0.6367 0.0839 -0.0647 0.098 Uiso 1 1 calc R . . . .
C47 C 0.5596(7) 0.2508(10) -0.0456(4) 0.081(4) Uani 1 1 d . . . . .
H47 H 0.6084 0.3028 -0.0341 0.098 Uiso 1 1 calc R . . . .
C48 C 0.4715(7) 0.3036(10) -0.0451(3) 0.077(2) Uani 1 1 d . . . . .
H48 H 0.4604 0.3931 -0.0335 0.092 Uiso 1 1 calc R . . . .
C49 C 0.3985(6) 0.2279(9) -0.0615(3) 0.063(3) Uani 1 1 d . . . . .
H49 H 0.3387 0.2670 -0.0611 0.075 Uiso 1 1 calc R . . . .
C50 C 0.3075(5) 0.1741(7) -0.1523(2) 0.0507(18) Uani 1 1 d . . . . .
C51 C 0.3959(5) 0.1819(9) -0.1695(2) 0.063(2) Uani 1 1 d . . . . .
H51 H 0.4390 0.1104 -0.1633 0.076 Uiso 1 1 calc R . . . .
C52 C 0.4224(6) 0.2909(12) -0.1953(3) 0.075(3) Uani 1 1 d . . . . .
H52 H 0.4813 0.2933 -0.2073 0.089 Uiso 1 1 calc R . . . .
C53 C 0.3573(7) 0.3959(9) -0.2025(2) 0.071(2) Uani 1 1 d . . . . .
C54 C 0.2675(5) 0.3961(8) -0.1872(2) 0.062(2) Uani 1 1 d . . . . .
C55 C 0.2005(7) 0.5082(9) -0.1981(3) 0.091(3) Uani 1 1 d . . . . .
H55 H 0.2195 0.5798 -0.2160 0.109 Uiso 1 1 calc R . . . .
C56 C 0.2443(5) 0.2809(9) -0.1615(3) 0.052(2) Uani 1 1 d . . . . .
H56 H 0.1847 0.2767 -0.1503 0.062 Uiso 1 1 calc R . . . .

loop_
_atom_site_aniso_label
_atom_site_aniso_U_11
_atom_site_aniso_U_22
_atom_site_aniso_U_33
_atom_site_aniso_U_23
_atom_site_aniso_U_13
_atom_site_aniso_U_12
F1 0.058(3) 0.130(6) 0.097(5) 0.019(3) 0.008(3) 0.037(3)
F2 0.117(4) 0.092(3) 0.104(4) -0.042(3) -0.001(3) 0.034(3)
O1 0.104(5) 0.079(5) 0.165(7) -0.027(4) 0.004(5) -0.023(4)
O4 0.079(4) 0.112(5) 0.062(4) 0.018(4) 0.003(3) 0.002(4)
C1 0.060(6) 0.070(6) 0.073(7) 0.006(6) -0.005(5) 0.000(4)
C2 0.051(5) 0.046(4) 0.058(5) 0.003(4) 0.000(4) -0.003(4)
C3 0.045(5) 0.073(6) 0.070(6) 0.010(5) -0.003(4) 0.008(4)
C4 0.043(5) 0.086(6) 0.071(6) 0.002(5) 0.015(4) 0.010(4)
C5 0.054(5) 0.069(5) 0.053(5) 0.008(4) 0.007(4) -0.007(4)
C6 0.047(4) 0.039(4) 0.047(5) -0.001(3) 0.003(4) -0.003(3)
C7 0.047(4) 0.044(4) 0.050(5) -0.004(4) 0.002(4) 0.001(4)
C8 0.045(4) 0.042(4) 0.055(5) 0.005(4) 0.007(4) 0.001(3)
C9 0.045(4) 0.039(4) 0.055(5) 0.001(3) 0.001(4) -0.004(3)
C10 0.041(4) 0.051(6) 0.052(6) -0.009(5) 0.005(4) -0.004(4)
C11 0.050(5) 0.055(7) 0.072(8) -0.001(5) 0.008(4) 0.002(4)
C12 0.062(5) 0.048(6) 0.085(8) 0.003(5) 0.014(5) 0.006(4)
C13 0.062(5) 0.067(7) 0.090(8) -0.028(6) 0.009(5) 0.008(5)
C14 0.081(7) 0.082(8) 0.064(9) -0.020(6) -0.011(5) 0.008(5)
C15 0.070(6) 0.063(7) 0.064(7) 0.000(5) 0.001(4) 0.012(4)
C16 0.044(4) 0.040(4) 0.056(5) -0.006(4) -0.001(3) -0.003(4)
C17 0.064(5) 0.049(5) 0.099(6) 0.002(5) -0.011(5) -0.003(4)
C18 0.048(5) 0.079(7) 0.112(7) -0.016(6) -0.005(5) -0.007(5)
C19 0.069(6) 0.051(7) 0.097(9) -0.006(4) -0.021(5) 0.018(5)
C20 0.084(7) 0.063(6) 0.088(7) 0.010(6) -0.013(5) 0.008(6)
C21 0.059(5) 0.053(5) 0.072(7) 0.006(4) -0.003(4) 0.000(4)
C22 0.045(5) 0.042(5) 0.051(5) -0.002(4) -0.008(4) 0.009(4)
C23 0.053(5) 0.066(6) 0.067(5) -0.003(5) -0.001(4) 0.000(4)
C24 0.061(6) 0.087(7) 0.075(7) -0.010(7) 0.011(5) 0.020(6)
C25 0.082(7) 0.063(6) 0.066(6) -0.018(5) -0.009(5) 0.021(5)
C26 0.067(6) 0.045(5) 0.060(5) -0.006(4) -0.008(4) 0.006(4)
C27 0.057(5) 0.051(5) 0.058(6) -0.001(4) -0.009(4) 0.001(4)
C28 0.092(7) 0.060(6) 0.125(9) -0.029(6) -0.014(7) 0.000(6)
F3 0.064(3) 0.124(5) 0.087(5) -0.015(3) 0.003(3) -0.036(3)
F4 0.114(4) 0.101(4) 0.118(4) 0.058(4) -0.011(3) -0.036(3)
O2 0.103(5) 0.078(5) 0.175(7) 0.027(5) 0.008(5) 0.028(4)
O3 0.073(4) 0.108(5) 0.060(4) -0.011(4) 0.007(3) -0.001(4)
C29 0.044(5) 0.064(5) 0.073(6) -0.003(5) 0.000(4) -0.016(4)
C30 0.053(5) 0.085(6) 0.061(6) -0.003(5) 0.012(4) -0.005(4)
C31 0.056(5) 0.063(5) 0.054(5) -0.009(4) 0.001(4) -0.001(4)
C32 0.045(4) 0.040(4) 0.052(5) 0.006(3) 0.007(4) 0.007(3)
C33 0.050(5) 0.049(5) 0.052(5) 0.006(4) 0.009(4) 0.008(4)
C34 0.042(4) 0.052(5) 0.052(5) -0.004(4) -0.003(4) -0.001(4)
C35 0.060(5) 0.071(6) 0.063(6) -0.010(5) -0.014(5) 0.002(5)
C36 0.045(4) 0.037(4) 0.054(4) -0.001(4) 0.004(4) 0.003(3)
C37 0.045(4) 0.047(5) 0.050(4) 0.002(4) 0.003(4) 0.002(3)
C38 0.042(4) 0.047(6) 0.063(6) 0.005(5) 0.003(4) -0.003(3)
C39 0.056(5) 0.047(7) 0.060(7) 0.006(4) 0.011(4) 0.001(3)
C40 0.072(6) 0.046(6) 0.111(10) 0.022(6) 0.011(6) 0.008(4)
C41 0.071(7) 0.074(8) 0.114(10) 0.038(8) 0.009(6) -0.005(5)
C42 0.091(8) 0.098(11) 0.070(9) 0.029(6) 0.008(6) -0.017(6)
C43 0.077(6) 0.067(7) 0.061(6) 0.014(5) -0.002(5) -0.002(4)
C44 0.048(4) 0.045(5) 0.050(4) 0.008(4) -0.002(4) -0.002(4)
C45 0.056(5) 0.058(5) 0.084(6) 0.005(4) -0.004(4) 0.007(4)
C46 0.053(5) 0.087(7) 0.104(7) 0.020(6) -0.021(5) -0.002(5)
C47 0.084(8) 0.094(10) 0.067(8) 0.019(5) -0.024(6) -0.029(6)
C48 0.078(7) 0.069(6) 0.083(6) -0.013(6) -0.013(5) -0.006(5)
C49 0.051(5) 0.057(6) 0.080(7) -0.008(5) -0.008(5) -0.005(4)
C50 0.055(5) 0.050(5) 0.048(4) 0.001(4) 0.000(4) -0.003(4)
C51 0.052(5) 0.079(6) 0.058(5) 0.014(5) 0.004(4) -0.001(4)
C52 0.059(6) 0.094(6) 0.071(7) 0.026(6) 0.004(5) -0.008(6)
C53 0.086(7) 0.069(6) 0.059(5) 0.027(5) -0.015(5) -0.027(5)
C54 0.070(6) 0.047(5) 0.069(5) 0.003(4) -0.015(5) -0.010(4)
C55 0.106(8) 0.057(6) 0.108(8) 0.019(5) -0.014(6) 0.008(6)
C56 0.053(5) 0.050(5) 0.052(6) -0.001(5) 0.001(4) -0.006(4)

loop_
_atom_type_symbol
_atom_type_description
_atom_type_scat_dispersion_real
_atom_type_scat_dispersion_imag
_atom_type_scat_source
C C 0.0033 0.0016 'International Tables Vol C Tables 4.2.6.8 and 6.1.1.4'
H H 0.0000 0.0000 'International Tables Vol C Tables 4.2.6.8 and 6.1.1.4'
F F 0.0171 0.0103 'International Tables Vol C Tables 4.2.6.8 and 6.1.1.4'
O O 0.0106 0.0060 'International Tables Vol C Tables 4.2.6.8 and 6.1.1.4'

loop_
_geom_angle_atom_site_label_1
_geom_angle_atom_site_label_2
_geom_angle_atom_site_label_3
_geom_angle
_geom_angle_site_symmetry_1
_geom_angle_site_symmetry_3
_geom_angle_publ_flag
O4 C1 C2 124.4(8) . . ?
C3 C2 C1 121.8(7) . . ?
C3 C2 C7 118.0(6) . . ?
C7 C2 C1 120.2(7) . . ?
F1 C3 C2 118.4(7) . . ?
F1 C3 C4 118.4(7) . . ?
C4 C3 C2 123.1(7) . . ?
C3 C4 C5 118.1(7) . . ?
C4 C5 C6 121.5(6) . . ?
C5 C6 C8 120.7(6) . . ?
C7 C6 C5 118.1(6) . . ?
C7 C6 C8 121.3(6) . . ?
C6 C7 C2 121.3(6) . . ?
C9 C8 C6 122.6(6) . . ?
C9 C8 C22 122.0(6) . . ?
C22 C8 C6 115.3(6) . . ?
C8 C9 C10 123.4(6) . . ?
C8 C9 C16 121.4(6) . . ?
C10 C9 C16 115.2(6) . . ?
C11 C10 C9 122.4(8) . . ?
C11 C10 C15 116.9(9) . . ?
C15 C10 C9 120.7(9) . . ?
C12 C11 C10 121.8(11) . . ?
C11 C12 C13 120.6(9) . . ?
C14 C13 C12 118.9(10) . . ?
C13 C14 C15 121.3(11) . . ?
C14 C15 C10 120.5(10) . . ?
C17 C16 C9 121.1(6) . . ?
C17 C16 C21 117.5(7) . . ?
C21 C16 C9 121.4(6) . . ?
C16 C17 C18 120.8(7) . . ?
C19 C18 C17 120.8(8) . . ?
C18 C19 C20 119.7(8) . . ?
C19 C20 C21 119.2(9) . . ?
C16 C21 C20 122.0(8) . . ?
C23 C22 C8 120.9(6) . . ?
C27 C22 C8 120.7(7) . . ?
C27 C22 C23 118.3(7) . . ?
C24 C23 C22 120.9(8) . . ?
C25 C24 C23 118.8(8) . . ?
F2 C25 C26 118.9(8) . . ?
C24 C25 F2 117.8(8) . . ?
C24 C25 C26 123.2(7) . . ?
C25 C26 C27 117.6(7) . . ?
C25 C26 C28 121.6(8) . . ?
C27 C26 C28 120.7(8) . . ?
C22 C27 C26 121.1(7) . . ?
O1 C28 C26 124.9(9) . . ?
C30 C29 F3 117.7(7) . . ?
C34 C29 F3 117.6(7) . . ?
C34 C29 C30 124.7(6) . . ?
C29 C30 C31 116.7(7) . . ?
C30 C31 C32 122.3(6) . . ?
C31 C32 C36 121.0(6) . . ?
C33 C32 C31 117.0(6) . . ?
C33 C32 C36 122.0(6) . . ?
C32 C33 C34 122.8(6) . . ?
C29 C34 C33 116.4(6) . . ?
C29 C34 C35 122.4(7) . . ?
C33 C34 C35 121.2(7) . . ?
O3 C35 C34 124.0(8) . . ?
C37 C36 C32 122.0(6) . . ?
C37 C36 C50 122.5(6) . . ?
C50 C36 C32 115.5(6) . . ?
C36 C37 C38 123.2(6) . . ?
C36 C37 C44 122.2(6) . . ?
C44 C37 C38 114.5(6) . . ?
C39 C38 C37 120.8(8) . . ?
C43 C38 C37 120.3(8) . . ?
C43 C38 C39 118.9(9) . . ?
C38 C39 C40 120.6(11) . . ?
C41 C40 C39 119.6(11) . . ?
C40 C41 C42 121.3(12) . . ?
C41 C42 C43 119.1(13) . . ?
C38 C43 C42 120.6(11) . . ?
C45 C44 C37 121.6(7) . . ?
C49 C44 C37 120.6(6) . . ?
C49 C44 C45 117.8(7) . . ?
C46 C45 C44 120.8(7) . . ?
C47 C46 C45 120.3(8) . . ?
C48 C47 C46 119.2(9) . . ?
C47 C48 C49 121.3(9) . . ?
C48 C49 C44 120.6(8) . . ?
C51 C50 C36 120.9(7) . . ?
C56 C50 C36 120.8(7) . . ?
C56 C50 C51 118.2(7) . . ?
C52 C51 C50 122.7(8) . . ?
C53 C52 C51 116.4(8) . . ?
F4 C53 C54 117.5(8) . . ?
C52 C53 F4 117.5(8) . . ?
C52 C53 C54 125.0(7) . . ?
C53 C54 C55 121.7(8) . . ?
C53 C54 C56 115.9(7) . . ?
C56 C54 C55 122.4(8) . . ?
O2 C55 C54 123.6(9) . . ?
C50 C56 C54 121.8(7) . . ?

loop_
_geom_bond_atom_site_label_1
_geom_bond_atom_site_label_2
_geom_bond_distance
_geom_bond_site_symmetry_2
_geom_bond_publ_flag
F1 C3 1.353(8) . ?
F2 C25 1.365(8) . ?
O1 C28 1.191(10) . ?
O4 C1 1.200(9) . ?
C1 C2 1.465(10) . ?
C2 C3 1.372(9) . ?
C2 C7 1.390(9) . ?
C3 C4 1.357(10) . ?
C4 C5 1.384(9) . ?
C5 C6 1.393(9) . ?
C6 C7 1.381(9) . ?
C6 C8 1.492(9) . ?
C8 C9 1.352(9) . ?
C8 C22 1.491(9) . ?
C9 C10 1.486(10) . ?
C9 C16 1.488(9) . ?
C10 C11 1.383(12) . ?
C10 C15 1.401(11) . ?
C11 C12 1.370(11) . ?
C12 C13 1.374(12) . ?
C13 C14 1.359(14) . ?
C14 C15 1.379(13) . ?
C16 C17 1.367(9) . ?
C16 C21 1.369(9) . ?
C17 C18 1.383(10) . ?
C18 C19 1.346(11) . ?
C19 C20 1.367(11) . ?
C20 C21 1.380(12) . ?
C22 C23 1.397(9) . ?
C22 C27 1.386(10) . ?
C23 C24 1.378(11) . ?
C24 C25 1.353(12) . ?
C25 C26 1.371(10) . ?
C26 C27 1.394(11) . ?
C26 C28 1.474(11) . ?
F3 C29 1.377(8) . ?
F4 C53 1.378(8) . ?
O2 C55 1.212(10) . ?
O3 C35 1.208(9) . ?
C29 C30 1.367(10) . ?
C29 C34 1.365(9) . ?
C30 C31 1.381(9) . ?
C31 C32 1.396(8) . ?
C32 C33 1.381(9) . ?
C32 C36 1.489(8) . ?
C33 C34 1.385(9) . ?
C34 C35 1.469(10) . ?
C36 C37 1.341(9) . ?
C36 C50 1.489(9) . ?
C37 C38 1.496(10) . ?
C37 C44 1.491(9) . ?
C38 C39 1.383(11) . ?
C38 C43 1.370(11) . ?
C39 C40 1.384(12) . ?
C40 C41 1.358(15) . ?
C41 C42 1.364(14) . ?
C42 C43 1.399(13) . ?
C44 C45 1.385(9) . ?
C44 C49 1.383(10) . ?
C45 C46 1.375(10) . ?
C46 C47 1.373(12) . ?
C47 C48 1.353(12) . ?
C48 C49 1.369(12) . ?
C50 C51 1.387(9) . ?
C50 C56 1.377(10) . ?
C51 C52 1.374(11) . ?
C52 C53 1.369(11) . ?
C53 C54 1.379(10) . ?
C54 C55 1.461(11) . ?
C54 C56 1.404(11) . ?

loop_
_geom_torsion_atom_site_label_1
_geom_torsion_atom_site_label_2
_geom_torsion_atom_site_label_3
_geom_torsion_atom_site_label_4
_geom_torsion
_geom_torsion_site_symmetry_1
_geom_torsion_site_symmetry_2
_geom_torsion_site_symmetry_3
_geom_torsion_site_symmetry_4
_geom_torsion_publ_flag
F1 C3 C4 C5 178.4(7) . . . . ?
F2 C25 C26 C27 177.2(7) . . . . ?
F2 C25 C26 C28 0.1(11) . . . . ?
O4 C1 C2 C3 -171.8(9) . . . . ?
O4 C1 C2 C7 7.9(13) . . . . ?
C1 C2 C3 F1 0.5(10) . . . . ?
C1 C2 C3 C4 178.7(8) . . . . ?
C1 C2 C7 C6 -178.0(6) . . . . ?
C2 C3 C4 C5 0.2(12) . . . . ?
C3 C2 C7 C6 1.7(10) . . . . ?
C3 C4 C5 C6 -0.1(11) . . . . ?
C4 C5 C6 C7 0.7(10) . . . . ?
C4 C5 C6 C8 -178.8(7) . . . . ?
C5 C6 C7 C2 -1.6(10) . . . . ?
C5 C6 C8 C9 51.4(9) . . . . ?
C5 C6 C8 C22 -129.8(6) . . . . ?
C6 C8 C9 C10 10.2(10) . . . . ?
C6 C8 C9 C16 -169.1(6) . . . . ?
C6 C8 C22 C23 -128.6(7) . . . . ?
C6 C8 C22 C27 48.9(9) . . . . ?
C7 C2 C3 F1 -179.2(6) . . . . ?
C7 C2 C3 C4 -1.0(11) . . . . ?
C7 C6 C8 C9 -128.1(7) . . . . ?
C7 C6 C8 C22 50.8(8) . . . . ?
C8 C6 C7 C2 177.9(6) . . . . ?
C8 C9 C10 C11 44.7(10) . . . . ?
C8 C9 C10 C15 -139.2(7) . . . . ?
C8 C9 C16 C17 -122.5(8) . . . . ?
C8 C9 C16 C21 59.6(9) . . . . ?
C8 C22 C23 C24 179.9(8) . . . . ?
C8 C22 C27 C26 -179.6(7) . . . . ?
C9 C8 C22 C23 50.3(9) . . . . ?
C9 C8 C22 C27 -132.3(8) . . . . ?
C9 C10 C11 C12 176.9(6) . . . . ?
C9 C10 C15 C14 -177.3(7) . . . . ?
C9 C16 C17 C18 -177.8(7) . . . . ?
C9 C16 C21 C20 177.8(8) . . . . ?
C10 C9 C16 C17 58.1(9) . . . . ?
C10 C9 C16 C21 -119.8(8) . . . . ?
C10 C11 C12 C13 1.1(12) . . . . ?
C11 C10 C15 C14 -1.0(11) . . . . ?
C11 C12 C13 C14 -2.6(13) . . . . ?
C12 C13 C14 C15 2.3(14) . . . . ?
C13 C14 C15 C10 -0.5(14) . . . . ?
C15 C10 C11 C12 0.7(11) . . . . ?
C16 C9 C10 C11 -135.9(7) . . . . ?
C16 C9 C10 C15 40.1(9) . . . . ?
C16 C17 C18 C19 0.0(14) . . . . ?
C17 C16 C21 C20 -0.2(12) . . . . ?
C17 C18 C19 C20 -0.2(16) . . . . ?
C18 C19 C20 C21 0.2(16) . . . . ?
C19 C20 C21 C16 0.0(15) . . . . ?
C21 C16 C17 C18 0.2(11) . . . . ?
C22 C8 C9 C10 -168.5(6) . . . . ?
C22 C8 C9 C16 12.2(9) . . . . ?
C22 C23 C24 C25 -2.8(14) . . . . ?
C23 C22 C27 C26 -2.1(12) . . . . ?
C23 C24 C25 F2 -176.9(8) . . . . ?
C23 C24 C25 C26 3.0(14) . . . . ?
C24 C25 C26 C27 -2.7(12) . . . . ?
C24 C25 C26 C28 -179.8(9) . . . . ?
C25 C26 C27 C22 2.2(12) . . . . ?
C25 C26 C28 O1 177.6(10) . . . . ?
C27 C22 C23 C24 2.4(12) . . . . ?
C27 C26 C28 O1 0.6(15) . . . . ?
C28 C26 C27 C22 179.3(7) . . . . ?
F3 C29 C30 C31 178.0(6) . . . . ?
F3 C29 C34 C33 -179.3(6) . . . . ?
F3 C29 C34 C35 -0.8(10) . . . . ?
F4 C53 C54 C55 0.1(11) . . . . ?
F4 C53 C54 C56 178.8(7) . . . . ?
C29 C30 C31 C32 0.1(11) . . . . ?
C29 C34 C35 O3 -173.0(8) . . . . ?
C30 C29 C34 C33 -0.4(11) . . . . ?
C30 C29 C34 C35 178.0(7) . . . . ?
C30 C31 C32 C33 1.8(10) . . . . ?
C30 C31 C32 C36 -179.6(6) . . . . ?
C31 C32 C33 C34 -3.3(10) . . . . ?
C31 C32 C36 C37 51.5(9) . . . . ?
C31 C32 C36 C50 -129.8(6) . . . . ?
C32 C33 C34 C29 2.6(10) . . . . ?
C32 C33 C34 C35 -175.9(7) . . . . ?
C32 C36 C37 C38 10.1(10) . . . . ?
C32 C36 C37 C44 -170.7(6) . . . . ?
C32 C36 C50 C51 -127.7(7) . . . . ?
C32 C36 C50 C56 50.2(9) . . . . ?
C33 C32 C36 C37 -130.1(7) . . . . ?
C33 C32 C36 C50 48.7(8) . . . . ?
C33 C34 C35 O3 5.4(12) . . . . ?
C34 C29 C30 C31 -0.9(12) . . . . ?
C36 C32 C33 C34 178.2(6) . . . . ?
C36 C37 C38 C39 47.9(10) . . . . ?
C36 C37 C38 C43 -135.0(8) . . . . ?
C36 C37 C44 C45 -118.0(8) . . . . ?
C36 C37 C44 C49 64.7(10) . . . . ?
C36 C50 C51 C52 177.5(8) . . . . ?
C36 C50 C56 C54 -178.3(7) . . . . ?
C37 C36 C50 C51 51.1(10) . . . . ?
C37 C36 C50 C56 -131.0(8) . . . . ?
C37 C38 C39 C40 176.3(7) . . . . ?
C37 C38 C43 C42 -178.0(7) . . . . ?
C37 C44 C45 C46 -177.9(7) . . . . ?
C37 C44 C49 C48 176.5(7) . . . . ?
C38 C37 C44 C45 61.2(9) . . . . ?
C38 C37 C44 C49 -116.1(8) . . . . ?
C38 C39 C40 C41 1.3(13) . . . . ?
C39 C38 C43 C42 -0.9(12) . . . . ?
C39 C40 C41 C42 -0.2(15) . . . . ?
C40 C41 C42 C43 -1.5(15) . . . . ?
C41 C42 C43 C38 2.0(14) . . . . ?
C43 C38 C39 C40 -0.8(11) . . . . ?
C44 C37 C38 C39 -131.3(7) . . . . ?
C44 C37 C38 C43 45.8(9) . . . . ?
C44 C45 C46 C47 2.2(13) . . . . ?
C45 C44 C49 C48 -1.0(12) . . . . ?
C45 C46 C47 C48 -2.4(16) . . . . ?
C46 C47 C48 C49 0.9(16) . . . . ?
C47 C48 C49 C44 0.8(15) . . . . ?
C49 C44 C45 C46 -0.5(11) . . . . ?
C50 C36 C37 C38 -168.6(6) . . . . ?
C50 C36 C37 C44 10.6(10) . . . . ?
C50 C51 C52 C53 2.0(14) . . . . ?
C51 C50 C56 C54 -0.4(12) . . . . ?
C51 C52 C53 F4 -179.5(8) . . . . ?
C51 C52 C53 C54 -2.9(14) . . . . ?
C52 C53 C54 C55 -176.5(9) . . . . ?
C52 C53 C54 C56 2.2(12) . . . . ?
C53 C54 C55 O2 -179.2(9) . . . . ?
C53 C54 C56 C50 -0.4(12) . . . . ?
C55 C54 C56 C50 178.3(7) . . . . ?
C56 C50 C51 C52 -0.5(13) . . . . ?
C56 C54 C55 O2 2.2(14) . . . . ?

loop_
_twin_individual_id
_twin_individual_mass_fraction_refined
1 -0.3(18)
2 1.3(18)
